data_7127397
loop_
_publ_author_name
'Taylor, Jordan W.'
'Harman, W. Hill'

_publ_section_title
;
 H<sub>2</sub> evolution from H<sub>2</sub>O via O-H oxidative addition
 across a 9,10-diboraanthracene.
;
_journal_issue 89
_journal_name_full 'Chemical communications (Cambridge, England)'
_journal_page_first 13804
_journal_page_last 13807
_journal_paper_doi 10.1039/d0cc05261b
_journal_volume 56
_journal_year 2020
_chemical_formula_sum 'C53 H81 Au B2 K O8.5 P2'
_chemical_formula_weight 1173.80
_space_group_crystal_system monoclinic
_space_group_IT_number 14
_space_group_name_Hall '-P 2yn'
_space_group_name_H-M_alt 'P 1 21/n 1'
_atom_sites_solution_hydrogens mixed
_audit_creation_method SHELXL-2013
_audit_update_record
;
2020-07-23 deposited with the CCDC.	2020-10-08 downloaded from the CCDC.
;
_cell_angle_alpha 90
_cell_angle_beta 94.0898(6)
_cell_angle_gamma 90
_cell_formula_units_Z 4
_cell_length_a 12.4601(4)
_cell_length_b 27.1704(10)
_cell_length_c 16.4408(6)
_cell_measurement_reflns_used 9047
_cell_measurement_temperature 100(2)
_cell_measurement_theta_max 31.45
_cell_measurement_theta_min 2.25
_cell_volume 5551.8(3)
_computing_cell_refinement 'Bruker SAINT'
_computing_data_collection 'Bruker APEX2'
_computing_data_reduction 'Bruker SAINT'
_computing_molecular_graphics 'Bruker SHELXTL'
_computing_publication_material 'Bruker SHELXTL'
_computing_structure_refinement 'SHELXL-2013 (Sheldrick, 2013)'
_computing_structure_solution 'SHELXS-97 (Sheldrick 2008)'
_diffrn_ambient_temperature 100(2)
_diffrn_measured_fraction_theta_full 1.000
_diffrn_measured_fraction_theta_max 0.999
_diffrn_measurement_device_type 'Bruker APEX-II CCD'
_diffrn_measurement_method '\f and \w scans'
_diffrn_radiation_type MoK\a
_diffrn_radiation_wavelength 0.71073
_diffrn_reflns_av_R_equivalents 0.0320
_diffrn_reflns_av_unetI/netI 0.0177
_diffrn_reflns_Laue_measured_fraction_full 1.000
_diffrn_reflns_Laue_measured_fraction_max 0.999
_diffrn_reflns_limit_h_max 17
_diffrn_reflns_limit_h_min -17
_diffrn_reflns_limit_k_max 37
_diffrn_reflns_limit_k_min -37
_diffrn_reflns_limit_l_max 22
_diffrn_reflns_limit_l_min -22
_diffrn_reflns_number 121598
_diffrn_reflns_point_group_measured_fraction_full 1.000
_diffrn_reflns_point_group_measured_fraction_max 0.999
_diffrn_reflns_theta_full 25.242
_diffrn_reflns_theta_max 29.130
_diffrn_reflns_theta_min 1.499
_exptl_absorpt_coefficient_mu 2.833
_exptl_absorpt_correction_type multi-scan
_exptl_absorpt_process_details 'Bruker SADABS'
_exptl_crystal_colour colourless
_exptl_crystal_density_diffrn 1.404
_exptl_crystal_density_meas ?
_exptl_crystal_density_method 'not measured'
_exptl_crystal_description 'prism frag'
_exptl_crystal_F_000 2420
_exptl_crystal_size_max 0.425
_exptl_crystal_size_mid 0.339
_exptl_crystal_size_min 0.115
_exptl_transmission_factor_max 0.746
_exptl_transmission_factor_min 0.550
_refine_diff_density_max 0.815
_refine_diff_density_min -1.115
_refine_diff_density_rms 0.071
_refine_ls_extinction_method none
_refine_ls_goodness_of_fit_ref 1.055
_refine_ls_hydrogen_treatment mixed
_refine_ls_matrix_type full
_refine_ls_number_parameters 700
_refine_ls_number_reflns 14933
_refine_ls_number_restraints 472
_refine_ls_restrained_S_all 1.058
_refine_ls_R_factor_all 0.0264
_refine_ls_R_factor_gt 0.0213
_refine_ls_shift/su_max 0.005
_refine_ls_shift/su_mean 0.000
_refine_ls_structure_factor_coef Fsqd
_refine_ls_weighting_details 'w=1/[\s^2^(Fo^2^)+(0.0192P)^2^+5.4323P] where P=(Fo^2^+2Fc^2^)/3'
_refine_ls_weighting_scheme calc
_refine_ls_wR_factor_gt 0.0479
_refine_ls_wR_factor_ref 0.0498
_reflns_Friedel_coverage 0.000
_reflns_number_gt 13313
_reflns_number_total 14933
_reflns_threshold_expression 'I > 2\s(I)'
_cod_data_source_file d0cc05261b2.cif
_cod_data_source_block hh207JT102_0m
_cod_depositor_comments
;
The following automatic conversions were performed:

data item '_exptl_crystal_density_meas' value 'not measured' was
changed to '?' -- the value is perceived as not measured.

Automatic conversion script
Id: cif_fix_values 7556 2019-12-06 15:28:31Z antanas 

 Adding full bibliography for 7127396--7127399.cif.
;
_cod_original_sg_symbol_H-M 'P 21/n'
_cod_original_formula_sum 'C53 H81 Au B2 K O8.50 P2'
_cod_database_code 7127397
_shelx_space_group_comment
; 
The symmetry employed for this shelxl refinement is uniquely defined 
by the following loop, which should always be used as a source of 
symmetry information in preference to the above space-group names. 
They are only intended as comments. 
;
_shelx_estimated_absorpt_t_min 0.379
_shelx_estimated_absorpt_t_max 0.736
_shelxl_version_number 2013-4

loop_
_space_group_symop_operation_xyz
'x, y, z'
'-x+1/2, y+1/2, -z+1/2'
'-x, -y, -z'
'x-1/2, -y-1/2, z-1/2'

loop_
_atom_site_label
_atom_site_type_symbol
_atom_site_fract_x
_atom_site_fract_y
_atom_site_fract_z
_atom_site_U_iso_or_equiv
_atom_site_adp_type
_atom_site_occupancy
_atom_site_site_symmetry_order
_atom_site_calc_flag
_atom_site_refinement_flags_posn
_atom_site_refinement_flags_adp
_atom_site_refinement_flags_occupancy
_atom_site_disorder_assembly
_atom_site_disorder_group
Au1 Au 0.90010(2) 0.24062(2) 0.91117(2) 0.01485(2) Uani 1 1 d . . . . .
K1 K 0.70740(4) 0.43819(2) 0.91480(3) 0.03333(11) Uani 1 1 d . . . . .
O1C O 0.74995(15) 0.51955(7) 0.79581(10) 0.0403(4) Uani 1 1 d . . . . .
C1C C 0.8563(2) 0.53721(10) 0.81517(16) 0.0391(6) Uani 1 1 d . . . . .
H1A H 0.8749 0.5621 0.7746 0.047 Uiso 1 1 calc R U . . .
H1B H 0.9082 0.5097 0.8135 0.047 Uiso 1 1 calc R U . . .
C2C C 0.86305(18) 0.55957(8) 0.89828(14) 0.0302(5) Uani 1 1 d . . . . .
H2A H 0.9336 0.5759 0.9094 0.036 Uiso 1 1 calc R U . . .
H2B H 0.8058 0.5846 0.9020 0.036 Uiso 1 1 calc R U . . .
O2C O 0.85027(12) 0.52153(5) 0.95636(9) 0.0263(3) Uani 1 1 d . . . . .
C3C C 0.87360(17) 0.53931(8) 1.03736(13) 0.0282(4) Uani 1 1 d . . . . .
H3A H 0.8315 0.5695 1.0461 0.034 Uiso 1 1 calc R U . . .
H3B H 0.9510 0.5475 1.0460 0.034 Uiso 1 1 calc R U . . .
C4C C 0.84495(18) 0.50019(9) 1.09609(14) 0.0314(5) Uani 1 1 d . . . . .
H4A H 0.8852 0.4696 1.0861 0.038 Uiso 1 1 calc R U . . .
H4B H 0.8640 0.5111 1.1528 0.038 Uiso 1 1 calc R U . . .
O3C O 0.73252(13) 0.49141(6) 1.08462(11) 0.0345(4) Uani 1 1 d . . . . .
C5C C 0.6978(2) 0.45319(10) 1.13587(19) 0.0470(7) Uani 1 1 d . . . . .
H5A H 0.7167 0.4613 1.1938 0.056 Uiso 1 1 calc R U . . .
H5B H 0.7331 0.4218 1.1231 0.056 Uiso 1 1 calc R U . . .
C6C C 0.5777(2) 0.44868(10) 1.1204(2) 0.0585(9) Uani 1 1 d . . . . .
H6A H 0.5485 0.4277 1.1629 0.070 Uiso 1 1 calc R U . . .
H6B H 0.5440 0.4816 1.1229 0.070 Uiso 1 1 calc R U . . .
O4C O 0.55370(14) 0.42792(7) 1.04387(16) 0.0568(6) Uani 1 1 d . . . . .
C7C C 0.4413(2) 0.43021(11) 1.0212(3) 0.0755(13) Uani 1 1 d . . . . .
H7A H 0.4186 0.4650 1.0148 0.091 Uiso 1 1 calc R U . . .
H7B H 0.4006 0.4152 1.0645 0.091 Uiso 1 1 calc R U . . .
C8C C 0.4176(2) 0.40377(11) 0.9441(3) 0.0886(16) Uani 1 1 d . . . . .
H8A H 0.4430 0.3693 0.9496 0.106 Uiso 1 1 calc R U . . .
H8B H 0.3390 0.4033 0.9301 0.106 Uiso 1 1 calc R U . . .
O5C O 0.47066(16) 0.42799(7) 0.88158(18) 0.0707(8) Uani 1 1 d . . . . .
C9C C 0.4388(3) 0.40903(13) 0.8035(3) 0.0974(18) Uani 1 1 d . . . . .
H9A H 0.3597 0.4047 0.7978 0.117 Uiso 1 1 calc R U . . .
H9B H 0.4728 0.3766 0.7961 0.117 Uiso 1 1 calc R U . . .
C10C C 0.4725(3) 0.44386(14) 0.7419(3) 0.0937(18) Uani 1 1 d . . . . .
H10A H 0.4520 0.4310 0.6867 0.112 Uiso 1 1 calc R U . . .
H10B H 0.4358 0.4758 0.7481 0.112 Uiso 1 1 calc R U . . .
O6C O 0.5859(2) 0.45061(9) 0.75166(17) 0.0742(8) Uani 1 1 d . . . . .
C11C C 0.6221(3) 0.48620(15) 0.6969(2) 0.0848(15) Uani 1 1 d . . . . .
H11A H 0.5803 0.5170 0.7009 0.102 Uiso 1 1 calc R U . . .
H11B H 0.6116 0.4739 0.6402 0.102 Uiso 1 1 calc R U . . .
C12C C 0.7395(3) 0.49622(13) 0.71805(19) 0.0645(10) Uani 1 1 d . . . . .
H12A H 0.7805 0.4650 0.7197 0.077 Uiso 1 1 calc R U . . .
H12B H 0.7684 0.5178 0.6763 0.077 Uiso 1 1 calc R U . . .
B1 B 0.90170(17) 0.35005(8) 0.82393(12) 0.0172(4) Uani 1 1 d . . . . .
O1 O 0.88854(12) 0.40600(5) 0.82682(9) 0.0238(3) Uani 1 1 d . . . . .
H1O H 0.947(2) 0.4173(10) 0.8221(15) 0.029 Uiso 1 1 d . U . . .
C1 C 0.79333(14) 0.32877(7) 0.86189(11) 0.0165(3) Uani 1 1 d . . . . .
C2 C 0.70024(16) 0.31721(7) 0.81232(12) 0.0227(4) Uani 1 1 d . . . . .
H2 H 0.7024 0.3195 0.7548 0.027 Uiso 1 1 calc R U . . .
C3 C 0.60535(16) 0.30261(8) 0.84429(13) 0.0273(4) Uani 1 1 d . . . . .
H3 H 0.5449 0.2935 0.8089 0.033 Uiso 1 1 calc R U . . .
C4 C 0.59901(16) 0.30128(8) 0.92812(13) 0.0263(4) Uani 1 1 d . . . . .
H4 H 0.5339 0.2920 0.9507 0.032 Uiso 1 1 calc R U . . .
C5 C 0.68927(15) 0.31363(7) 0.97884(12) 0.0205(4) Uani 1 1 d . . . . .
H5 H 0.6838 0.3138 1.0362 0.025 Uiso 1 1 calc R U . . .
C6 C 0.78839(14) 0.32589(7) 0.94799(11) 0.0157(3) Uani 1 1 d . . . . .
B2 B 0.89280(16) 0.34186(8) 1.00756(12) 0.0161(4) Uani 1 1 d . . . . .
O2 O 0.88773(12) 0.39719(5) 1.01442(9) 0.0247(3) Uani 1 1 d . . . . .
H2O H 0.907(2) 0.4102(9) 0.9662(16) 0.030 Uiso 1 1 d . U . . .
C7 C 1.00503(14) 0.32856(7) 0.96573(11) 0.0162(3) Uani 1 1 d . . . . .
C8 C 1.10076(15) 0.31655(7) 1.01205(12) 0.0212(4) Uani 1 1 d . . . . .
H8 H 1.0983 0.3115 1.0691 0.025 Uiso 1 1 calc R U . . .
C9 C 1.19899(16) 0.31181(8) 0.97732(13) 0.0252(4) Uani 1 1 d . . . . .
H9 H 1.2619 0.3031 1.0102 0.030 Uiso 1 1 calc R U . . .
C10 C 1.20424(15) 0.31987(8) 0.89441(13) 0.0244(4) Uani 1 1 d . . . . .
H10 H 1.2709 0.3171 0.8701 0.029 Uiso 1 1 calc R U . . .
C11 C 1.11091(15) 0.33200(7) 0.84705(12) 0.0207(4) Uani 1 1 d . . . . .
H11 H 1.1155 0.3382 0.7905 0.025 Uiso 1 1 calc R U . . .
C12 C 1.00984(14) 0.33540(7) 0.88005(11) 0.0167(3) Uani 1 1 d . . . . .
C13 C 0.90662(16) 0.33136(7) 0.72884(11) 0.0209(4) Uani 1 1 d . . . . .
C14 C 0.91692(16) 0.28199(8) 0.70344(11) 0.0210(4) Uani 1 1 d . . . . .
C15 C 0.91137(19) 0.26965(8) 0.62009(12) 0.0276(4) Uani 1 1 d . . . . .
H15 H 0.9181 0.2362 0.6046 0.033 Uiso 1 1 calc R U . . .
C16 C 0.8962(2) 0.30548(9) 0.56006(12) 0.0331(5) Uani 1 1 d . . . . .
H16 H 0.8917 0.2968 0.5040 0.040 Uiso 1 1 calc R U . . .
C17 C 0.8879(2) 0.35396(9) 0.58357(13) 0.0340(5) Uani 1 1 d . . . . .
H17 H 0.8789 0.3791 0.5435 0.041 Uiso 1 1 calc R U . . .
C18 C 0.89262(18) 0.36608(8) 0.66569(12) 0.0281(4) Uani 1 1 d . . . . .
H18 H 0.8861 0.3998 0.6800 0.034 Uiso 1 1 calc R U . . .
P1 P 0.93977(4) 0.23106(2) 0.77651(3) 0.01756(9) Uani 1 1 d . . . . .
C19 C 1.08422(16) 0.21532(7) 0.76943(12) 0.0223(4) Uani 1 1 d . . . . .
H19 H 1.1226 0.2475 0.7659 0.027 Uiso 1 1 calc R U . . .
C20 C 1.13345(18) 0.19037(9) 0.84693(14) 0.0321(5) Uani 1 1 d . . . . .
H20A H 1.0978 0.1587 0.8543 0.048 Uiso 1 1 calc R U . . .
H20B H 1.1237 0.2115 0.8941 0.048 Uiso 1 1 calc R U . . .
H20C H 1.2104 0.1849 0.8419 0.048 Uiso 1 1 calc R U . . .
C21 C 1.10815(19) 0.18698(10) 0.69259(14) 0.0362(5) Uani 1 1 d . . . . .
H21A H 1.1862 0.1841 0.6897 0.054 Uiso 1 1 calc R U . . .
H21B H 1.0773 0.2046 0.6444 0.054 Uiso 1 1 calc R U . . .
H21C H 1.0763 0.1540 0.6943 0.054 Uiso 1 1 calc R U . . .
C22 C 0.85867(17) 0.17951(8) 0.73111(12) 0.0239(4) Uani 1 1 d . . . . .
H22 H 0.8819 0.1732 0.6751 0.029 Uiso 1 1 calc R U . . .
C23 C 0.73978(18) 0.19379(9) 0.72397(13) 0.0307(5) Uani 1 1 d . . . . .
H23A H 0.6969 0.1660 0.7018 0.046 Uiso 1 1 calc R U . . .
H23B H 0.7293 0.2222 0.6875 0.046 Uiso 1 1 calc R U . . .
H23C H 0.7169 0.2023 0.7780 0.046 Uiso 1 1 calc R U . . .
C24 C 0.87534(19) 0.13222(8) 0.78132(13) 0.0288(4) Uani 1 1 d . . . . .
H24A H 0.8517 0.1376 0.8362 0.043 Uiso 1 1 calc R U . . .
H24B H 0.9518 0.1234 0.7850 0.043 Uiso 1 1 calc R U . . .
H24C H 0.8332 0.1055 0.7548 0.043 Uiso 1 1 calc R U . . .
C25 C 0.89328(14) 0.31916(7) 1.10000(11) 0.0178(3) Uani 1 1 d . . . . .
C26 C 0.88386(15) 0.26900(7) 1.12114(11) 0.0196(4) Uani 1 1 d . . . . .
C27 C 0.89049(18) 0.25407(8) 1.20332(12) 0.0266(4) Uani 1 1 d . . . . .
H27 H 0.8833 0.2202 1.2159 0.032 Uiso 1 1 calc R U . . .
C28 C 0.90731(18) 0.28775(9) 1.26623(12) 0.0299(5) Uani 1 1 d . . . . .
H28 H 0.9116 0.2772 1.3214 0.036 Uiso 1 1 calc R U . . .
C29 C 0.91776(17) 0.33692(9) 1.24730(12) 0.0279(4) Uani 1 1 d . . . . .
H29 H 0.9300 0.3605 1.2896 0.033 Uiso 1 1 calc R U . . .
C30 C 0.91041(15) 0.35190(8) 1.16608(11) 0.0221(4) Uani 1 1 d . . . . .
H30 H 0.9173 0.3860 1.1546 0.027 Uiso 1 1 calc R U . . .
P2 P 0.86602(4) 0.22050(2) 1.04366(3) 0.01794(9) Uani 1 1 d . . . . .
C31 C 0.95795(18) 0.17076(8) 1.08227(12) 0.0259(4) Uani 1 1 d . . . . .
H31 H 0.9367 0.1605 1.1373 0.031 Uiso 1 1 calc R U . . .
C32 C 1.07343(18) 0.18963(9) 1.09120(13) 0.0328(5) Uani 1 1 d . . . . .
H32A H 1.1214 0.1630 1.1113 0.049 Uiso 1 1 calc R U . . .
H32B H 1.0783 0.2171 1.1300 0.049 Uiso 1 1 calc R U . . .
H32C H 1.0948 0.2009 1.0381 0.049 Uiso 1 1 calc R U . . .
C33 C 0.9493(2) 0.12589(8) 1.02566(14) 0.0347(5) Uani 1 1 d . . . . .
H33A H 0.9655 0.1358 0.9705 0.052 Uiso 1 1 calc R U . . .
H33B H 0.8761 0.1125 1.0243 0.052 Uiso 1 1 calc R U . . .
H33C H 1.0007 0.1007 1.0459 0.052 Uiso 1 1 calc R U . . .
C34 C 0.72594(17) 0.19768(8) 1.05160(12) 0.0251(4) Uani 1 1 d . . . . .
H34 H 0.6812 0.2278 1.0583 0.030 Uiso 1 1 calc R U . . .
C35 C 0.7088(2) 0.16562(10) 1.12598(15) 0.0388(6) Uani 1 1 d . . . . .
H35A H 0.6319 0.1585 1.1280 0.058 Uiso 1 1 calc R U . . .
H35B H 0.7348 0.1831 1.1757 0.058 Uiso 1 1 calc R U . . .
H35C H 0.7486 0.1347 1.1219 0.058 Uiso 1 1 calc R U . . .
C36 C 0.67984(18) 0.17337(9) 0.97275(14) 0.0325(5) Uani 1 1 d . . . . .
H36A H 0.7209 0.1435 0.9626 0.049 Uiso 1 1 calc R U . . .
H36B H 0.6848 0.1963 0.9272 0.049 Uiso 1 1 calc R U . . .
H36C H 0.6043 0.1647 0.9780 0.049 Uiso 1 1 calc R U . . .
C1S C 0.3448(12) 0.5374(7) 0.5551(10) 0.150(4) Uani 0.5 1 d D U P A 1
H1C H 0.3645 0.5099 0.5205 0.225 Uiso 0.5 1 calc R U P A 1
H1D H 0.4052 0.5450 0.5947 0.225 Uiso 0.5 1 calc R U P A 1
H1E H 0.3279 0.5664 0.5211 0.225 Uiso 0.5 1 calc R U P A 1
C2S C 0.2451(10) 0.5230(6) 0.6012(8) 0.143(4) Uani 0.5 1 d D U P A 1
H2C H 0.2063 0.5526 0.6182 0.172 Uiso 0.5 1 calc R U P A 1
H2D H 0.2664 0.5030 0.6500 0.172 Uiso 0.5 1 calc R U P A 1
C3S C 0.1745(9) 0.4925(7) 0.5379(7) 0.150(5) Uani 0.5 1 d D U P A 1
H3C H 0.1449 0.5137 0.4927 0.180 Uiso 0.5 1 calc R U P A 1
H3D H 0.2169 0.4657 0.5149 0.180 Uiso 0.5 1 calc R U P A 1
C4S C 0.0830(8) 0.4713(4) 0.5866(9) 0.160(4) Uani 0.5 1 d D U P A 1
H4C H 0.0203 0.4626 0.5490 0.192 Uiso 0.5 1 calc R U P A 1
H4D H 0.1080 0.4413 0.6162 0.192 Uiso 0.5 1 calc R U P A 1
C5S C 0.0523(13) 0.5091(6) 0.6448(6) 0.165(5) Uani 0.5 1 d D U P A 1
H5C H 0.1174 0.5221 0.6756 0.198 Uiso 0.5 1 calc R U P A 1
H5D H 0.0048 0.4945 0.6841 0.198 Uiso 0.5 1 calc R U P A 1
C6S C -0.0071(11) 0.5512(4) 0.5973(7) 0.150(4) Uani 0.5 1 d D U P A 1
H6C H 0.0370 0.5629 0.5542 0.225 Uiso 0.5 1 calc R U P A 1
H6D H -0.0198 0.5783 0.6347 0.225 Uiso 0.5 1 calc R U P A 1
H6E H -0.0761 0.5390 0.5729 0.225 Uiso 0.5 1 calc R U P A 1
O1T O 0.3265(13) 0.5500(6) 0.5827(12) 0.120(5) Uani 0.25 1 d D U P B 2
C1T C 0.2987(18) 0.5078(8) 0.5334(14) 0.147(6) Uani 0.25 1 d D U P B 2
H1F H 0.3622 0.4866 0.5275 0.176 Uiso 0.25 1 calc R U P B 2
H1G H 0.2683 0.5177 0.4786 0.176 Uiso 0.25 1 calc R U P B 2
C2T C 0.213(2) 0.4811(6) 0.5814(18) 0.144(6) Uani 0.25 1 d D U P B 2
H2E H 0.1686 0.4584 0.5460 0.173 Uiso 0.25 1 calc R U P B 2
H2F H 0.2467 0.4626 0.6286 0.173 Uiso 0.25 1 calc R U P B 2
C3T C 0.1477(14) 0.5253(9) 0.6088(17) 0.137(5) Uani 0.25 1 d D U P B 2
H3E H 0.0901 0.5341 0.5667 0.165 Uiso 0.25 1 calc R U P B 2
H3F H 0.1150 0.5182 0.6607 0.165 Uiso 0.25 1 calc R U P B 2
C4T C 0.2300(16) 0.5654(6) 0.6195(13) 0.105(4) Uani 0.25 1 d D U P B 2
H4E H 0.2017 0.5960 0.5932 0.126 Uiso 0.25 1 calc R U P B 2
H4F H 0.2465 0.5722 0.6782 0.126 Uiso 0.25 1 calc R U P B 2
O1U O 0.1952(16) 0.5224(5) 0.5627(8) 0.124(4) Uani 0.25 1 d D U P C 3
C1U C 0.2053(15) 0.4797(7) 0.6174(13) 0.121(5) Uani 0.25 1 d D U P C 3
H1H H 0.2624 0.4850 0.6615 0.145 Uiso 0.25 1 calc R U P C 3
H1I H 0.2220 0.4495 0.5870 0.145 Uiso 0.25 1 calc R U P C 3
C2U C 0.0949(15) 0.4758(5) 0.6518(10) 0.099(3) Uani 0.25 1 d D U P C 3
H2G H 0.0985 0.4579 0.7043 0.119 Uiso 0.25 1 calc R U P C 3
H2H H 0.0416 0.4599 0.6128 0.119 Uiso 0.25 1 calc R U P C 3
C3U C 0.0703(14) 0.5308(6) 0.6628(11) 0.099(3) Uani 0.25 1 d D U P C 3
H3G H -0.0011 0.5395 0.6363 0.119 Uiso 0.25 1 calc R U P C 3
H3H H 0.0719 0.5396 0.7213 0.119 Uiso 0.25 1 calc R U P C 3
C4U C 0.1589(18) 0.5566(5) 0.6217(11) 0.105(4) Uani 0.25 1 d D U P C 3
H4G H 0.1316 0.5870 0.5946 0.126 Uiso 0.25 1 calc R U P C 3
H4H H 0.2186 0.5653 0.6621 0.126 Uiso 0.25 1 calc R U P C 3

loop_
_atom_site_aniso_label
_atom_site_aniso_U_11
_atom_site_aniso_U_22
_atom_site_aniso_U_33
_atom_site_aniso_U_23
_atom_site_aniso_U_13
_atom_site_aniso_U_12
Au1 0.01716(3) 0.01583(3) 0.01172(3) -0.00106(2) 0.00222(2) 0.00048(3)
K1 0.0232(2) 0.0229(2) 0.0528(3) -0.0072(2) -0.0052(2) 0.00347(17)
O1C 0.0463(10) 0.0378(10) 0.0346(9) -0.0101(7) -0.0120(8) 0.0160(8)
C1C 0.0408(14) 0.0387(14) 0.0382(13) 0.0062(10) 0.0054(11) 0.0124(11)
C2C 0.0264(10) 0.0232(11) 0.0409(12) 0.0029(9) 0.0015(9) 0.0002(8)
O2C 0.0264(7) 0.0212(7) 0.0306(8) -0.0024(6) -0.0027(6) -0.0031(6)
C3C 0.0215(10) 0.0271(11) 0.0355(11) -0.0108(9) -0.0012(8) -0.0043(8)
C4C 0.0290(11) 0.0311(12) 0.0335(12) -0.0054(9) -0.0013(9) 0.0034(9)
O3C 0.0276(8) 0.0260(8) 0.0507(10) 0.0066(7) 0.0082(7) 0.0009(6)
C5C 0.0544(17) 0.0290(13) 0.0604(17) 0.0085(12) 0.0242(14) 0.0065(12)
C6C 0.0523(17) 0.0238(13) 0.105(3) 0.0057(15) 0.0472(18) 0.0017(12)
O4C 0.0253(9) 0.0250(9) 0.123(2) -0.0102(11) 0.0264(11) 0.0000(7)
C7C 0.0231(13) 0.0321(15) 0.175(4) -0.004(2) 0.0303(19) 0.0034(11)
C8C 0.0188(13) 0.0277(15) 0.218(5) -0.023(2) 0.000(2) -0.0033(11)
O5C 0.0326(10) 0.0314(10) 0.144(2) -0.0330(13) -0.0229(13) 0.0019(8)
C9C 0.062(2) 0.0351(18) 0.184(5) -0.042(2) -0.070(3) 0.0121(16)
C10C 0.074(2) 0.056(2) 0.140(4) -0.057(3) -0.074(3) 0.0320(19)
O6C 0.0686(15) 0.0503(14) 0.0959(19) -0.0322(13) -0.0494(14) 0.0250(12)
C11C 0.112(3) 0.064(2) 0.070(2) -0.038(2) -0.058(2) 0.038(2)
C12C 0.090(3) 0.061(2) 0.0397(16) -0.0197(14) -0.0157(16) 0.0326(18)
B1 0.0210(10) 0.0176(10) 0.0130(9) 0.0004(7) 0.0018(7) -0.0001(8)
O1 0.0268(7) 0.0193(7) 0.0256(7) 0.0015(5) 0.0036(6) -0.0009(6)
C1 0.0182(8) 0.0149(8) 0.0163(8) -0.0011(6) 0.0002(6) 0.0020(6)
C2 0.0238(9) 0.0248(10) 0.0186(9) -0.0018(7) -0.0049(7) 0.0020(8)
C3 0.0194(9) 0.0288(11) 0.0323(11) -0.0016(9) -0.0079(8) -0.0013(8)
C4 0.0152(9) 0.0271(11) 0.0367(11) 0.0030(9) 0.0022(8) -0.0010(8)
C5 0.0183(9) 0.0232(10) 0.0201(9) 0.0034(7) 0.0026(7) 0.0023(7)
C6 0.0147(8) 0.0157(8) 0.0169(8) 0.0005(6) 0.0009(6) 0.0016(6)
B2 0.0167(9) 0.0193(10) 0.0125(8) -0.0013(7) 0.0018(7) 0.0017(7)
O2 0.0263(7) 0.0226(7) 0.0250(7) -0.0026(6) 0.0005(6) 0.0005(6)
C7 0.0146(8) 0.0168(8) 0.0169(8) -0.0021(6) 0.0002(6) -0.0004(6)
C8 0.0183(9) 0.0252(10) 0.0197(9) -0.0024(7) -0.0022(7) 0.0007(7)
C9 0.0154(9) 0.0269(10) 0.0326(11) -0.0046(8) -0.0024(8) 0.0018(7)
C10 0.0161(9) 0.0244(10) 0.0337(11) -0.0070(8) 0.0073(8) -0.0023(7)
C11 0.0221(9) 0.0196(9) 0.0212(9) -0.0037(7) 0.0067(7) -0.0046(7)
C12 0.0174(8) 0.0157(8) 0.0170(8) -0.0021(6) 0.0020(6) -0.0020(6)
C13 0.0229(9) 0.0256(10) 0.0144(8) 0.0006(7) 0.0028(7) 0.0010(7)
C14 0.0245(9) 0.0253(10) 0.0132(8) -0.0004(7) 0.0022(7) -0.0017(8)
C15 0.0361(12) 0.0309(12) 0.0159(9) -0.0043(8) 0.0031(8) -0.0039(9)
C16 0.0437(13) 0.0429(14) 0.0126(9) 0.0007(8) 0.0023(8) -0.0016(10)
C17 0.0431(13) 0.0418(14) 0.0174(9) 0.0096(9) 0.0045(9) 0.0064(10)
C18 0.0381(12) 0.0276(11) 0.0191(9) 0.0044(8) 0.0055(8) 0.0056(9)
P1 0.0218(2) 0.0185(2) 0.0127(2) -0.00344(16) 0.00355(17) -0.00184(17)
C19 0.0237(9) 0.0227(10) 0.0216(9) -0.0039(7) 0.0086(7) -0.0011(7)
C20 0.0257(11) 0.0402(13) 0.0316(11) 0.0055(9) 0.0098(9) 0.0086(9)
C21 0.0320(12) 0.0454(14) 0.0330(12) -0.0168(10) 0.0147(9) -0.0011(10)
C22 0.0304(10) 0.0238(10) 0.0178(9) -0.0073(7) 0.0026(8) -0.0055(8)
C23 0.0302(11) 0.0342(12) 0.0265(10) -0.0041(9) -0.0056(8) -0.0078(9)
C24 0.0357(12) 0.0212(10) 0.0299(11) -0.0057(8) 0.0043(9) -0.0060(9)
C25 0.0138(8) 0.0249(10) 0.0147(8) -0.0013(7) 0.0006(6) 0.0034(7)
C26 0.0210(9) 0.0256(10) 0.0126(8) -0.0003(7) 0.0023(7) 0.0072(7)
C27 0.0341(11) 0.0303(11) 0.0156(9) 0.0044(8) 0.0032(8) 0.0116(9)
C28 0.0353(12) 0.0425(13) 0.0118(8) 0.0003(8) 0.0008(8) 0.0132(10)
C29 0.0292(11) 0.0382(12) 0.0160(9) -0.0077(8) -0.0007(8) 0.0074(9)
C30 0.0204(9) 0.0283(10) 0.0175(9) -0.0040(7) 0.0005(7) 0.0024(8)
P2 0.0213(2) 0.0188(2) 0.0140(2) 0.00207(17) 0.00380(17) 0.00367(18)
C31 0.0351(11) 0.0241(10) 0.0189(9) 0.0048(7) 0.0050(8) 0.0111(8)
C32 0.0314(11) 0.0405(13) 0.0259(10) 0.0008(9) -0.0024(9) 0.0155(10)
C33 0.0462(14) 0.0257(11) 0.0327(12) 0.0026(9) 0.0063(10) 0.0118(10)
C34 0.0266(10) 0.0258(10) 0.0238(10) 0.0026(8) 0.0086(8) -0.0011(8)
C35 0.0416(14) 0.0445(15) 0.0323(12) 0.0103(10) 0.0158(10) -0.0061(11)
C36 0.0299(11) 0.0368(13) 0.0318(11) -0.0019(9) 0.0088(9) -0.0102(9)
C1S 0.211(10) 0.147(8) 0.097(7) -0.011(6) 0.040(6) -0.064(7)
C2S 0.158(9) 0.151(10) 0.116(9) 0.015(8) -0.017(7) -0.065(8)
C3S 0.158(9) 0.174(11) 0.117(9) -0.024(8) -0.002(7) -0.042(8)
C4S 0.126(9) 0.154(9) 0.199(12) -0.001(8) 0.010(8) -0.054(7)
C5S 0.198(12) 0.222(13) 0.078(8) 0.019(7) 0.030(8) -0.013(10)
C6S 0.211(10) 0.147(8) 0.097(7) -0.011(6) 0.040(6) -0.064(7)
O1T 0.136(10) 0.094(10) 0.129(13) 0.012(8) 0.013(9) -0.044(8)
C1T 0.175(14) 0.143(13) 0.125(14) -0.055(10) 0.029(11) 0.023(11)
C2T 0.170(13) 0.088(9) 0.168(14) -0.021(11) -0.032(11) -0.024(8)
C3T 0.142(10) 0.155(11) 0.119(11) -0.012(11) 0.034(9) -0.016(8)
C4T 0.186(11) 0.073(5) 0.054(5) -0.016(5) -0.001(8) 0.021(7)
O1U 0.207(11) 0.084(7) 0.078(8) -0.033(6) -0.006(7) 0.019(8)
C1U 0.128(10) 0.088(8) 0.141(13) -0.007(9) -0.033(9) 0.028(9)
C2U 0.136(8) 0.082(7) 0.075(7) -0.036(6) -0.025(6) 0.025(6)
C3U 0.136(8) 0.082(7) 0.075(7) -0.036(6) -0.025(6) 0.025(6)
C4U 0.186(11) 0.073(5) 0.054(5) -0.016(5) -0.001(8) 0.021(7)

loop_
_atom_type_symbol
_atom_type_description
_atom_type_scat_dispersion_real
_atom_type_scat_dispersion_imag
_atom_type_scat_source
C C 0.0033 0.0016 'International Tables Vol C Tables 4.2.6.8 and 6.1.1.4'
H H 0.0000 0.0000 'International Tables Vol C Tables 4.2.6.8 and 6.1.1.4'
B B 0.0013 0.0007 'International Tables Vol C Tables 4.2.6.8 and 6.1.1.4'
O O 0.0106 0.0060 'International Tables Vol C Tables 4.2.6.8 and 6.1.1.4'
P P 0.1023 0.0942 'International Tables Vol C Tables 4.2.6.8 and 6.1.1.4'
K K 0.2009 0.2494 'International Tables Vol C Tables 4.2.6.8 and 6.1.1.4'
Au Au -2.0133 8.8022 'International Tables Vol C Tables 4.2.6.8 and 6.1.1.4'

loop_
_geom_angle_atom_site_label_1
_geom_angle_atom_site_label_2
_geom_angle_atom_site_label_3
_geom_angle
_geom_angle_site_symmetry_1
_geom_angle_site_symmetry_3
_geom_angle_publ_flag
P2 Au1 P1 159.850(18) . . ?
O1 K1 O2 64.39(4) . . ?
O1 K1 O2C 82.41(4) . . ?
O2 K1 O2C 74.48(4) . . ?
O1 K1 O4C 153.10(5) . . ?
O2 K1 O4C 94.21(6) . . ?
O2C K1 O4C 108.53(5) . . ?
O1 K1 O5C 132.61(6) . . ?
O2 K1 O5C 141.68(7) . . ?
O2C K1 O5C 133.85(5) . . ?
O4C K1 O5C 56.02(8) . . ?
O1 K1 O6C 87.08(6) . . ?
O2 K1 O6C 150.05(6) . . ?
O2C K1 O6C 112.36(7) . . ?
O4C K1 O6C 109.80(8) . . ?
O5C K1 O6C 54.29(9) . . ?
O1 K1 O1C 73.70(5) . . ?
O2 K1 O1C 118.73(5) . . ?
O2C K1 O1C 56.93(4) . . ?
O4C K1 O1C 133.03(5) . . ?
O5C K1 O1C 99.59(7) . . ?
O6C K1 O1C 55.98(7) . . ?
O1 K1 O3C 123.40(4) . . ?
O2 K1 O3C 69.60(4) . . ?
O2C K1 O3C 54.31(4) . . ?
O4C K1 O3C 55.72(5) . . ?
O5C K1 O3C 103.94(6) . . ?
O6C K1 O3C 138.96(5) . . ?
O1C K1 O3C 103.16(4) . . ?
O1 K1 C6 63.71(4) . . ?
O2 K1 C6 47.68(4) . . ?
O2C K1 C6 120.69(5) . . ?
O4C K1 C6 90.01(5) . . ?
O5C K1 C6 103.62(5) . . ?
O6C K1 C6 112.73(5) . . ?
O1C K1 C6 136.79(5) . . ?
O3C K1 C6 105.85(5) . . ?
O1 K1 C1 47.00(4) . . ?
O2 K1 C1 63.30(4) . . ?
O2C K1 C1 123.70(5) . . ?
O4C K1 C1 109.98(5) . . ?
O5C K1 C1 101.77(5) . . ?
O6C K1 C1 91.04(5) . . ?
O1C K1 C1 114.41(5) . . ?
O3C K1 C1 129.50(5) . . ?
C6 K1 C1 25.11(4) . . ?
O1 K1 H2O 48.3(5) . . ?
O2 K1 H2O 18.3(5) . . ?
O2C K1 H2O 67.1(5) . . ?
O4C K1 H2O 112.3(6) . . ?
O5C K1 H2O 156.6(6) . . ?
O6C K1 H2O 135.3(6) . . ?
O1C K1 H2O 102.1(6) . . ?
O3C K1 H2O 79.6(5) . . ?
C6 K1 H2O 53.8(5) . . ?
C1 K1 H2O 61.0(5) . . ?
C1C O1C C12C 112.0(2) . . ?
C1C O1C K1 107.76(13) . . ?
C12C O1C K1 104.25(19) . . ?
O1C C1C C2C 109.4(2) . . ?
O1C C1C H1A 109.8 . . ?
C2C C1C H1A 109.8 . . ?
O1C C1C H1B 109.8 . . ?
C2C C1C H1B 109.8 . . ?
H1A C1C H1B 108.2 . . ?
O2C C2C C1C 108.48(19) . . ?
O2C C2C H2A 110.0 . . ?
C1C C2C H2A 110.0 . . ?
O2C C2C H2B 110.0 . . ?
C1C C2C H2B 110.0 . . ?
H2A C2C H2B 108.4 . . ?
C2C O2C C3C 110.80(16) . . ?
C2C O2C K1 119.98(12) . . ?
C3C O2C K1 123.99(12) . . ?
O2C C3C C4C 108.64(17) . . ?
O2C C3C H3A 110.0 . . ?
C4C C3C H3A 110.0 . . ?
O2C C3C H3B 110.0 . . ?
C4C C3C H3B 110.0 . . ?
H3A C3C H3B 108.3 . . ?
O3C C4C C3C 108.19(18) . . ?
O3C C4C H4A 110.1 . . ?
C3C C4C H4A 110.1 . . ?
O3C C4C H4B 110.1 . . ?
C3C C4C H4B 110.1 . . ?
H4A C4C H4B 108.4 . . ?
C4C O3C C5C 112.47(19) . . ?
C4C O3C K1 103.31(12) . . ?
C5C O3C K1 100.08(15) . . ?
O3C C5C C6C 107.4(2) . . ?
O3C C5C H5A 110.2 . . ?
C6C C5C H5A 110.2 . . ?
O3C C5C H5B 110.2 . . ?
C6C C5C H5B 110.2 . . ?
H5A C5C H5B 108.5 . . ?
O4C C6C C5C 109.4(2) . . ?
O4C C6C H6A 109.8 . . ?
C5C C6C H6A 109.8 . . ?
O4C C6C H6B 109.8 . . ?
C5C C6C H6B 109.8 . . ?
H6A C6C H6B 108.2 . . ?
C6C O4C C7C 111.3(2) . . ?
C6C O4C K1 119.99(15) . . ?
C7C O4C K1 118.7(2) . . ?
O4C C7C C8C 109.7(3) . . ?
O4C C7C H7A 109.7 . . ?
C8C C7C H7A 109.7 . . ?
O4C C7C H7B 109.7 . . ?
C8C C7C H7B 109.7 . . ?
H7A C7C H7B 108.2 . . ?
O5C C8C C7C 108.8(2) . . ?
O5C C8C H8A 109.9 . . ?
C7C C8C H8A 109.9 . . ?
O5C C8C H8B 109.9 . . ?
C7C C8C H8B 109.9 . . ?
H8A C8C H8B 108.3 . . ?
C9C O5C C8C 111.9(3) . . ?
C9C O5C K1 114.3(2) . . ?
C8C O5C K1 114.6(2) . . ?
O5C C9C C10C 108.4(3) . . ?
O5C C9C H9A 110.0 . . ?
C10C C9C H9A 110.0 . . ?
O5C C9C H9B 110.0 . . ?
C10C C9C H9B 110.0 . . ?
H9A C9C H9B 108.4 . . ?
O6C C10C C9C 109.7(3) . . ?
O6C C10C H10A 109.7 . . ?
C9C C10C H10A 109.7 . . ?
O6C C10C H10B 109.7 . . ?
C9C C10C H10B 109.7 . . ?
H10A C10C H10B 108.2 . . ?
C11C O6C C10C 112.1(3) . . ?
C11C O6C K1 118.75(18) . . ?
C10C O6C K1 121.3(3) . . ?
O6C C11C C12C 109.0(3) . . ?
O6C C11C H11A 109.9 . . ?
C12C C11C H11A 109.9 . . ?
O6C C11C H11B 109.9 . . ?
C12C C11C H11B 109.9 . . ?
H11A C11C H11B 108.3 . . ?
O1C C12C C11C 108.3(3) . . ?
O1C C12C H12A 110.0 . . ?
C11C C12C H12A 110.0 . . ?
O1C C12C H12B 110.0 . . ?
C11C C12C H12B 110.0 . . ?
H12A C12C H12B 108.4 . . ?
O1 B1 C12 108.16(15) . . ?
O1 B1 C1 104.27(15) . . ?
C12 B1 C1 111.75(15) . . ?
O1 B1 C13 110.28(15) . . ?
C12 B1 C13 112.15(15) . . ?
C1 B1 C13 109.93(15) . . ?
B1 O1 K1 113.82(11) . . ?
B1 O1 H1O 106.3(19) . . ?
K1 O1 H1O 132.7(19) . . ?
C2 C1 C6 118.18(17) . . ?
C2 C1 B1 121.90(16) . . ?
C6 C1 B1 119.67(16) . . ?
C2 C1 K1 94.84(12) . . ?
C6 C1 K1 75.48(10) . . ?
B1 C1 K1 94.27(10) . . ?
C3 C2 C1 122.38(18) . . ?
C3 C2 H2 118.8 . . ?
C1 C2 H2 118.8 . . ?
C2 C3 C4 119.68(18) . . ?
C2 C3 H3 120.2 . . ?
C4 C3 H3 120.2 . . ?
C3 C4 C5 119.22(18) . . ?
C3 C4 H4 120.4 . . ?
C5 C4 H4 120.4 . . ?
C4 C5 C6 122.20(18) . . ?
C4 C5 H5 118.9 . . ?
C6 C5 H5 118.9 . . ?
C5 C6 C1 118.19(16) . . ?
C5 C6 B2 121.96(16) . . ?
C1 C6 B2 119.57(15) . . ?
C5 C6 K1 90.74(11) . . ?
C1 C6 K1 79.42(10) . . ?
B2 C6 K1 94.36(10) . . ?
O2 B2 C6 105.91(15) . . ?
O2 B2 C25 107.63(15) . . ?
C6 B2 C25 113.99(15) . . ?
O2 B2 C7 106.98(15) . . ?
C6 B2 C7 110.90(14) . . ?
C25 B2 C7 111.01(15) . . ?
B2 O2 K1 111.99(11) . . ?
B2 O2 H2O 107.8(16) . . ?
K1 O2 H2O 66.4(16) . . ?
C8 C7 C12 118.10(16) . . ?
C8 C7 B2 122.60(16) . . ?
C12 C7 B2 118.82(15) . . ?
C9 C8 C7 122.37(18) . . ?
C9 C8 H8 118.8 . . ?
C7 C8 H8 118.8 . . ?
C10 C9 C8 119.52(18) . . ?
C10 C9 H9 120.2 . . ?
C8 C9 H9 120.2 . . ?
C9 C10 C11 119.41(18) . . ?
C9 C10 H10 120.3 . . ?
C11 C10 H10 120.3 . . ?
C10 C11 C12 122.27(18) . . ?
C10 C11 H11 118.9 . . ?
C12 C11 H11 118.9 . . ?
C11 C12 C7 118.25(17) . . ?
C11 C12 B1 121.62(16) . . ?
C7 C12 B1 120.03(15) . . ?
C18 C13 C14 115.36(17) . . ?
C18 C13 B1 118.88(17) . . ?
C14 C13 B1 125.63(16) . . ?
C15 C14 C13 120.96(18) . . ?
C15 C14 P1 116.79(16) . . ?
C13 C14 P1 122.25(14) . . ?
C16 C15 C14 121.3(2) . . ?
C16 C15 H15 119.4 . . ?
C14 C15 H15 119.4 . . ?
C17 C16 C15 118.64(19) . . ?
C17 C16 H16 120.7 . . ?
C15 C16 H16 120.7 . . ?
C16 C17 C18 120.1(2) . . ?
C16 C17 H17 120.0 . . ?
C18 C17 H17 120.0 . . ?
C17 C18 C13 123.7(2) . . ?
C17 C18 H18 118.2 . . ?
C13 C18 H18 118.2 . . ?
C14 P1 C22 104.53(9) . . ?
C14 P1 C19 103.72(9) . . ?
C22 P1 C19 107.64(9) . . ?
C14 P1 Au1 120.37(6) . . ?
C22 P1 Au1 108.80(6) . . ?
C19 P1 Au1 111.01(6) . . ?
C21 C19 C20 112.01(19) . . ?
C21 C19 P1 114.47(15) . . ?
C20 C19 P1 112.41(13) . . ?
C21 C19 H19 105.7 . . ?
C20 C19 H19 105.7 . . ?
P1 C19 H19 105.7 . . ?
C19 C20 H20A 109.5 . . ?
C19 C20 H20B 109.5 . . ?
H20A C20 H20B 109.5 . . ?
C19 C20 H20C 109.5 . . ?
H20A C20 H20C 109.5 . . ?
H20B C20 H20C 109.5 . . ?
C19 C21 H21A 109.5 . . ?
C19 C21 H21B 109.5 . . ?
H21A C21 H21B 109.5 . . ?
C19 C21 H21C 109.5 . . ?
H21A C21 H21C 109.5 . . ?
H21B C21 H21C 109.5 . . ?
C23 C22 C24 110.35(18) . . ?
C23 C22 P1 109.69(14) . . ?
C24 C22 P1 111.57(14) . . ?
C23 C22 H22 108.4 . . ?
C24 C22 H22 108.4 . . ?
P1 C22 H22 108.4 . . ?
C22 C23 H23A 109.5 . . ?
C22 C23 H23B 109.5 . . ?
H23A C23 H23B 109.5 . . ?
C22 C23 H23C 109.5 . . ?
H23A C23 H23C 109.5 . . ?
H23B C23 H23C 109.5 . . ?
C22 C24 H24A 109.5 . . ?
C22 C24 H24B 109.5 . . ?
H24A C24 H24B 109.5 . . ?
C22 C24 H24C 109.5 . . ?
H24A C24 H24C 109.5 . . ?
H24B C24 H24C 109.5 . . ?
C30 C25 C26 115.47(17) . . ?
C30 C25 B2 117.88(17) . . ?
C26 C25 B2 126.56(16) . . ?
C27 C26 C25 120.90(18) . . ?
C27 C26 P2 117.09(15) . . ?
C25 C26 P2 121.99(13) . . ?
C28 C27 C26 121.4(2) . . ?
C28 C27 H27 119.3 . . ?
C26 C27 H27 119.3 . . ?
C29 C28 C27 118.86(19) . . ?
C29 C28 H28 120.6 . . ?
C27 C28 H28 120.6 . . ?
C28 C29 C30 119.89(19) . . ?
C28 C29 H29 120.1 . . ?
C30 C29 H29 120.1 . . ?
C29 C30 C25 123.4(2) . . ?
C29 C30 H30 118.3 . . ?
C25 C30 H30 118.3 . . ?
C26 P2 C31 104.14(9) . . ?
C26 P2 C34 104.93(9) . . ?
C31 P2 C34 106.98(10) . . ?
C26 P2 Au1 117.55(6) . . ?
C31 P2 Au1 110.12(6) . . ?
C34 P2 Au1 112.32(7) . . ?
C32 C31 C33 110.55(18) . . ?
C32 C31 P2 110.10(15) . . ?
C33 C31 P2 110.90(15) . . ?
C32 C31 H31 108.4 . . ?
C33 C31 H31 108.4 . . ?
P2 C31 H31 108.4 . . ?
C31 C32 H32A 109.5 . . ?
C31 C32 H32B 109.5 . . ?
H32A C32 H32B 109.5 . . ?
C31 C32 H32C 109.5 . . ?
H32A C32 H32C 109.5 . . ?
H32B C32 H32C 109.5 . . ?
C31 C33 H33A 109.5 . . ?
C31 C33 H33B 109.5 . . ?
H33A C33 H33B 109.5 . . ?
C31 C33 H33C 109.5 . . ?
H33A C33 H33C 109.5 . . ?
H33B C33 H33C 109.5 . . ?
C35 C34 C36 111.48(19) . . ?
C35 C34 P2 115.49(16) . . ?
C36 C34 P2 112.38(14) . . ?
C35 C34 H34 105.5 . . ?
C36 C34 H34 105.5 . . ?
P2 C34 H34 105.5 . . ?
C34 C35 H35A 109.5 . . ?
C34 C35 H35B 109.5 . . ?
H35A C35 H35B 109.5 . . ?
C34 C35 H35C 109.5 . . ?
H35A C35 H35C 109.5 . . ?
H35B C35 H35C 109.5 . . ?
C34 C36 H36A 109.5 . . ?
C34 C36 H36B 109.5 . . ?
H36A C36 H36B 109.5 . . ?
C34 C36 H36C 109.5 . . ?
H36A C36 H36C 109.5 . . ?
H36B C36 H36C 109.5 . . ?
C2S C1S H1C 109.5 . . ?
C2S C1S H1D 109.5 . . ?
H1C C1S H1D 109.5 . . ?
C2S C1S H1E 109.5 . . ?
H1C C1S H1E 109.5 . . ?
H1D C1S H1E 109.5 . . ?
C1S C2S C3S 104.0(7) . . ?
C1S C2S H2C 110.9 . . ?
C3S C2S H2C 110.9 . . ?
C1S C2S H2D 110.9 . . ?
C3S C2S H2D 110.9 . . ?
H2C C2S H2D 109.0 . . ?
C4S C3S C2S 104.7(6) . . ?
C4S C3S H3C 110.8 . . ?
C2S C3S H3C 110.8 . . ?
C4S C3S H3D 110.8 . . ?
C2S C3S H3D 110.8 . . ?
H3C C3S H3D 108.9 . . ?
C5S C4S C3S 108.2(7) . . ?
C5S C4S H4C 110.1 . . ?
C3S C4S H4C 110.1 . . ?
C5S C4S H4D 110.1 . . ?
C3S C4S H4D 110.1 . . ?
H4C C4S H4D 108.4 . . ?
C4S C5S C6S 109.0(7) . . ?
C4S C5S H5C 109.9 . . ?
C6S C5S H5C 109.9 . . ?
C4S C5S H5D 109.9 . . ?
C6S C5S H5D 109.9 . . ?
H5C C5S H5D 108.3 . . ?
C5S C6S H6C 109.5 . . ?
C5S C6S H6D 109.5 . . ?
H6C C6S H6D 109.5 . . ?
C5S C6S H6E 109.5 . . ?
H6C C6S H6E 109.5 . . ?
H6D C6S H6E 109.5 . . ?
C1T O1T C4T 107.1(8) . . ?
O1T C1T C2T 103.6(8) . . ?
O1T C1T H1F 111.0 . . ?
C2T C1T H1F 111.0 . . ?
O1T C1T H1G 111.0 . . ?
C2T C1T H1G 111.0 . . ?
H1F C1T H1G 109.0 . . ?
C3T C2T C1T 100.4(8) . . ?
C3T C2T H2E 111.7 . . ?
C1T C2T H2E 111.7 . . ?
C3T C2T H2F 111.7 . . ?
C1T C2T H2F 111.7 . . ?
H2E C2T H2F 109.5 . . ?
C4T C3T C2T 103.3(7) . . ?
C4T C3T H3E 111.1 . . ?
C2T C3T H3E 111.1 . . ?
C4T C3T H3F 111.1 . . ?
C2T C3T H3F 111.1 . . ?
H3E C3T H3F 109.1 . . ?
O1T C4T C3T 108.8(7) . . ?
O1T C4T H4E 109.9 . . ?
C3T C4T H4E 109.9 . . ?
O1T C4T H4F 109.9 . . ?
C3T C4T H4F 109.9 . . ?
H4E C4T H4F 108.3 . . ?
C4U O1U C1U 96.6(11) . . ?
O1U C1U C2U 103.9(8) . . ?
O1U C1U H1H 111.0 . . ?
C2U C1U H1H 111.0 . . ?
O1U C1U H1I 111.0 . . ?
C2U C1U H1I 111.0 . . ?
H1H C1U H1I 109.0 . . ?
C1U C2U C3U 99.8(7) . . ?
C1U C2U H2G 111.8 . . ?
C3U C2U H2G 111.8 . . ?
C1U C2U H2H 111.8 . . ?
C3U C2U H2H 111.8 . . ?
H2G C2U H2H 109.5 . . ?
C4U C3U C2U 103.8(6) . . ?
C4U C3U H3G 111.0 . . ?
C2U C3U H3G 111.0 . . ?
C4U C3U H3H 111.0 . . ?
C2U C3U H3H 111.0 . . ?
H3G C3U H3H 109.0 . . ?
O1U C4U C3U 106.2(7) . . ?
O1U C4U H4G 110.5 . . ?
C3U C4U H4G 110.5 . . ?
O1U C4U H4H 110.5 . . ?
C3U C4U H4H 110.5 . . ?
H4G C4U H4H 108.7 . . ?

loop_
_geom_bond_atom_site_label_1
_geom_bond_atom_site_label_2
_geom_bond_distance
_geom_bond_site_symmetry_2
_geom_bond_publ_flag
Au1 P2 2.3141(5) . ?
Au1 P1 2.3173(5) . ?
K1 O1 2.9012(16) . ?
K1 O2 2.9063(15) . ?
K1 O2C 2.9308(15) . ?
K1 O4C 2.971(2) . ?
K1 O5C 2.974(2) . ?
K1 O6C 3.004(2) . ?
K1 O1C 3.024(2) . ?
K1 O3C 3.1399(19) . ?
K1 C6 3.2476(18) . ?
K1 C1 3.2977(18) . ?
K1 H2O 2.68(2) . ?
O1C C1C 1.424(3) . ?
O1C C12C 1.425(3) . ?
C1C C2C 1.492(3) . ?
C1C H1A 0.9900 . ?
C1C H1B 0.9900 . ?
C2C O2C 1.424(3) . ?
C2C H2A 0.9900 . ?
C2C H2B 0.9900 . ?
O2C C3C 1.427(2) . ?
C3C C4C 1.496(3) . ?
C3C H3A 0.9900 . ?
C3C H3B 0.9900 . ?
C4C O3C 1.420(3) . ?
C4C H4A 0.9900 . ?
C4C H4B 0.9900 . ?
O3C C5C 1.424(3) . ?
C5C C6C 1.505(4) . ?
C5C H5A 0.9900 . ?
C5C H5B 0.9900 . ?
C6C O4C 1.392(4) . ?
C6C H6A 0.9900 . ?
C6C H6B 0.9900 . ?
O4C C7C 1.425(3) . ?
C7C C8C 1.468(6) . ?
C7C H7A 0.9900 . ?
C7C H7B 0.9900 . ?
C8C O5C 1.423(5) . ?
C8C H8A 0.9900 . ?
C8C H8B 0.9900 . ?
O5C C9C 1.413(5) . ?
C9C C10C 1.469(7) . ?
C9C H9A 0.9900 . ?
C9C H9B 0.9900 . ?
C10C O6C 1.422(4) . ?
C10C H10A 0.9900 . ?
C10C H10B 0.9900 . ?
O6C C11C 1.417(5) . ?
C11C C12C 1.503(5) . ?
C11C H11A 0.9900 . ?
C11C H11B 0.9900 . ?
C12C H12A 0.9900 . ?
C12C H12B 0.9900 . ?
B1 O1 1.530(3) . ?
B1 C12 1.627(3) . ?
B1 C1 1.633(3) . ?
B1 C13 1.649(3) . ?
O1 H1O 0.79(3) . ?
C1 C2 1.405(3) . ?
C1 C6 1.423(2) . ?
C2 C3 1.386(3) . ?
C2 H2 0.9500 . ?
C3 C4 1.387(3) . ?
C3 H3 0.9500 . ?
C4 C5 1.393(3) . ?
C4 H4 0.9500 . ?
C5 C6 1.408(2) . ?
C5 H5 0.9500 . ?
C6 B2 1.630(3) . ?
B2 O2 1.509(3) . ?
B2 C25 1.640(3) . ?
B2 C7 1.642(3) . ?
O2 H2O 0.92(3) . ?
C7 C8 1.407(3) . ?
C7 C12 1.426(2) . ?
C8 C9 1.393(3) . ?
C8 H8 0.9500 . ?
C9 C10 1.387(3) . ?
C9 H9 0.9500 . ?
C10 C11 1.392(3) . ?
C10 H10 0.9500 . ?
C11 C12 1.409(2) . ?
C11 H11 0.9500 . ?
C13 C18 1.404(3) . ?
C13 C14 1.413(3) . ?
C14 C15 1.408(3) . ?
C14 P1 1.841(2) . ?
C15 C16 1.390(3) . ?
C15 H15 0.9500 . ?
C16 C17 1.379(3) . ?
C16 H16 0.9500 . ?
C17 C18 1.387(3) . ?
C17 H17 0.9500 . ?
C18 H18 0.9500 . ?
P1 C22 1.853(2) . ?
P1 C19 1.862(2) . ?
C19 C21 1.527(3) . ?
C19 C20 1.532(3) . ?
C19 H19 1.0000 . ?
C20 H20A 0.9800 . ?
C20 H20B 0.9800 . ?
C20 H20C 0.9800 . ?
C21 H21A 0.9800 . ?
C21 H21B 0.9800 . ?
C21 H21C 0.9800 . ?
C22 C23 1.528(3) . ?
C22 C24 1.533(3) . ?
C22 H22 1.0000 . ?
C23 H23A 0.9800 . ?
C23 H23B 0.9800 . ?
C23 H23C 0.9800 . ?
C24 H24A 0.9800 . ?
C24 H24B 0.9800 . ?
C24 H24C 0.9800 . ?
C25 C30 1.408(3) . ?
C25 C26 1.414(3) . ?
C26 C27 1.407(3) . ?
C26 P2 1.835(2) . ?
C27 C28 1.386(3) . ?
C27 H27 0.9500 . ?
C28 C29 1.380(3) . ?
C28 H28 0.9500 . ?
C29 C30 1.393(3) . ?
C29 H29 0.9500 . ?
C30 H30 0.9500 . ?
P2 C31 1.854(2) . ?
P2 C34 1.866(2) . ?
C31 C32 1.525(3) . ?
C31 C33 1.533(3) . ?
C31 H31 1.0000 . ?
C32 H32A 0.9800 . ?
C32 H32B 0.9800 . ?
C32 H32C 0.9800 . ?
C33 H33A 0.9800 . ?
C33 H33B 0.9800 . ?
C33 H33C 0.9800 . ?
C34 C35 1.529(3) . ?
C34 C36 1.530(3) . ?
C34 H34 1.0000 . ?
C35 H35A 0.9800 . ?
C35 H35B 0.9800 . ?
C35 H35C 0.9800 . ?
C36 H36A 0.9800 . ?
C36 H36B 0.9800 . ?
C36 H36C 0.9800 . ?
C1S C2S 1.551(9) . ?
C1S H1C 0.9800 . ?
C1S H1D 0.9800 . ?
C1S H1E 0.9800 . ?
C2S C3S 1.553(9) . ?
C2S H2C 0.9900 . ?
C2S H2D 0.9900 . ?
C3S C4S 1.551(8) . ?
C3S H3C 0.9900 . ?
C3S H3D 0.9900 . ?
C4S C5S 1.472(9) . ?
C4S H4C 0.9900 . ?
C4S H4D 0.9900 . ?
C5S C6S 1.543(9) . ?
C5S H5C 0.9900 . ?
C5S H5D 0.9900 . ?
C6S H6C 0.9800 . ?
C6S H6D 0.9800 . ?
C6S H6E 0.9800 . ?
O1T C1T 1.432(10) . ?
O1T C4T 1.446(9) . ?
C1T C2T 1.551(10) . ?
C1T H1F 0.9900 . ?
C1T H1G 0.9900 . ?
C2T C3T 1.538(9) . ?
C2T H2E 0.9900 . ?
C2T H2F 0.9900 . ?
C3T C4T 1.500(9) . ?
C3T H3E 0.9900 . ?
C3T H3F 0.9900 . ?
C4T H4E 0.9900 . ?
C4T H4F 0.9900 . ?
O1U C4U 1.439(9) . ?
O1U C1U 1.468(9) . ?
C1U C2U 1.526(9) . ?
C1U H1H 0.9900 . ?
C1U H1I 0.9900 . ?
C2U C3U 1.539(9) . ?
C2U H2G 0.9900 . ?
C2U H2H 0.9900 . ?
C3U C4U 1.506(9) . ?
C3U H3G 0.9900 . ?
C3U H3H 0.9900 . ?
C4U H4G 0.9900 . ?
C4U H4H 0.9900 . ?

loop_
_geom_hbond_atom_site_label_D
_geom_hbond_atom_site_label_H
_geom_hbond_atom_site_label_A
_geom_hbond_distance_DH
_geom_hbond_distance_HA
_geom_hbond_distance_DA
_geom_hbond_angle_DHA
_geom_hbond_site_symmetry_A
C6C H6B O5C 0.99 2.46 3.404(3) 158.5 3_667
C4C H4A O2 0.99 2.30 3.165(3) 146.1 .
C2C H2A O2 0.99 2.58 3.528(3) 160.1 3_767

loop_
_geom_torsion_atom_site_label_1
_geom_torsion_atom_site_label_2
_geom_torsion_atom_site_label_3
_geom_torsion_atom_site_label_4
_geom_torsion
_geom_torsion_site_symmetry_1
_geom_torsion_site_symmetry_2
_geom_torsion_site_symmetry_3
_geom_torsion_site_symmetry_4
_geom_torsion_publ_flag
C12C O1C C1C C2C -178.0(2) . . . . ?
K1 O1C C1C C2C -63.90(19) . . . . ?
O1C C1C C2C O2C 67.2(2) . . . . ?
C1C C2C O2C C3C 170.42(18) . . . . ?
C1C C2C O2C K1 -34.2(2) . . . . ?
C2C O2C C3C C4C 172.53(17) . . . . ?
K1 O2C C3C C4C 18.3(2) . . . . ?
O2C C3C C4C O3C -62.6(2) . . . . ?
C3C C4C O3C C5C 177.73(19) . . . . ?
C3C C4C O3C K1 70.73(17) . . . . ?
C4C O3C C5C C6C 178.0(2) . . . . ?
K1 O3C C5C C6C -73.0(2) . . . . ?
O3C C5C C6C O4C 71.6(3) . . . . ?
C5C C6C O4C C7C -170.6(2) . . . . ?
C5C C6C O4C K1 -25.5(3) . . . . ?
C6C O4C C7C C8C -174.5(3) . . . . ?
K1 O4C C7C C8C 39.9(3) . . . . ?
O4C C7C C8C O5C -63.4(3) . . . . ?
C7C C8C O5C C9C -171.2(2) . . . . ?
C7C C8C O5C K1 56.6(3) . . . . ?
C8C O5C C9C C10C 164.6(3) . . . . ?
K1 O5C C9C C10C -63.1(3) . . . . ?
O5C C9C C10C O6C 58.5(4) . . . . ?
C9C C10C O6C C11C -176.4(3) . . . . ?
C9C C10C O6C K1 -27.8(3) . . . . ?
C10C O6C C11C C12C 172.6(3) . . . . ?
K1 O6C C11C C12C 23.1(3) . . . . ?
C1C O1C C12C C11C -171.0(3) . . . . ?
K1 O1C C12C C11C 72.8(3) . . . . ?
O6C C11C C12C O1C -66.7(3) . . . . ?
C12 B1 O1 K1 -110.70(13) . . . . ?
C1 B1 O1 K1 8.36(16) . . . . ?
C13 B1 O1 K1 126.33(13) . . . . ?
O1 B1 C1 C2 91.7(2) . . . . ?
C12 B1 C1 C2 -151.74(17) . . . . ?
C13 B1 C1 C2 -26.5(2) . . . . ?
O1 B1 C1 C6 -82.45(19) . . . . ?
C12 B1 C1 C6 34.1(2) . . . . ?
C13 B1 C1 C6 159.34(16) . . . . ?
O1 B1 C1 K1 -6.74(13) . . . . ?
C12 B1 C1 K1 109.86(13) . . . . ?
C13 B1 C1 K1 -124.95(13) . . . . ?
C6 C1 C2 C3 -0.9(3) . . . . ?
B1 C1 C2 C3 -175.11(19) . . . . ?
K1 C1 C2 C3 -77.0(2) . . . . ?
C1 C2 C3 C4 3.0(3) . . . . ?
C2 C3 C4 C5 -1.4(3) . . . . ?
C3 C4 C5 C6 -2.2(3) . . . . ?
C4 C5 C6 C1 4.2(3) . . . . ?
C4 C5 C6 B2 178.19(18) . . . . ?
C4 C5 C6 K1 82.59(19) . . . . ?
C2 C1 C6 C5 -2.6(3) . . . . ?
B1 C1 C6 C5 171.72(17) . . . . ?
K1 C1 C6 C5 85.11(16) . . . . ?
C2 C1 C6 B2 -176.74(17) . . . . ?
B1 C1 C6 B2 -2.4(2) . . . . ?
K1 C1 C6 B2 -89.02(15) . . . . ?
C2 C1 C6 K1 -87.72(16) . . . . ?
B1 C1 C6 K1 86.61(15) . . . . ?
C5 C6 B2 O2 -91.5(2) . . . . ?
C1 C6 B2 O2 82.40(19) . . . . ?
K1 C6 B2 O2 2.10(13) . . . . ?
C5 C6 B2 C25 26.6(2) . . . . ?
C1 C6 B2 C25 -159.47(16) . . . . ?
K1 C6 B2 C25 120.24(13) . . . . ?
C5 C6 B2 C7 152.79(17) . . . . ?
C1 C6 B2 C7 -33.3(2) . . . . ?
K1 C6 B2 C7 -113.61(13) . . . . ?
C6 B2 O2 K1 -2.53(16) . . . . ?
C25 B2 O2 K1 -124.82(12) . . . . ?
C7 B2 O2 K1 115.82(12) . . . . ?
O2 B2 C7 C8 95.1(2) . . . . ?
C6 B2 C7 C8 -149.85(17) . . . . ?
C25 B2 C7 C8 -22.1(2) . . . . ?
O2 B2 C7 C12 -76.8(2) . . . . ?
C6 B2 C7 C12 38.3(2) . . . . ?
C25 B2 C7 C12 166.08(16) . . . . ?
C12 C7 C8 C9 0.8(3) . . . . ?
B2 C7 C8 C9 -171.12(18) . . . . ?
C7 C8 C9 C10 1.1(3) . . . . ?
C8 C9 C10 C11 -0.8(3) . . . . ?
C9 C10 C11 C12 -1.4(3) . . . . ?
C10 C11 C12 C7 3.3(3) . . . . ?
C10 C11 C12 B1 179.52(18) . . . . ?
C8 C7 C12 C11 -2.9(3) . . . . ?
B2 C7 C12 C11 169.37(16) . . . . ?
C8 C7 C12 B1 -179.18(17) . . . . ?
B2 C7 C12 B1 -7.0(2) . . . . ?
O1 B1 C12 C11 -91.0(2) . . . . ?
C1 B1 C12 C11 154.76(17) . . . . ?
C13 B1 C12 C11 30.8(2) . . . . ?
O1 B1 C12 C7 85.2(2) . . . . ?
C1 B1 C12 C7 -29.0(2) . . . . ?
C13 B1 C12 C7 -152.99(17) . . . . ?
O1 B1 C13 C18 -3.6(3) . . . . ?
C12 B1 C13 C18 -124.2(2) . . . . ?
C1 B1 C13 C18 110.9(2) . . . . ?
O1 B1 C13 C14 -179.12(18) . . . . ?
C12 B1 C13 C14 60.3(2) . . . . ?
C1 B1 C13 C14 -64.7(2) . . . . ?
C18 C13 C14 C15 -1.0(3) . . . . ?
B1 C13 C14 C15 174.68(19) . . . . ?
C18 C13 C14 P1 178.20(15) . . . . ?
B1 C13 C14 P1 -6.1(3) . . . . ?
C13 C14 C15 C16 0.4(3) . . . . ?
P1 C14 C15 C16 -178.90(18) . . . . ?
C14 C15 C16 C17 0.8(4) . . . . ?
C15 C16 C17 C18 -1.2(4) . . . . ?
C16 C17 C18 C13 0.5(4) . . . . ?
C14 C13 C18 C17 0.6(3) . . . . ?
B1 C13 C18 C17 -175.4(2) . . . . ?
C15 C14 P1 C22 -38.86(18) . . . . ?
C13 C14 P1 C22 141.89(17) . . . . ?
C15 C14 P1 C19 73.81(18) . . . . ?
C13 C14 P1 C19 -105.43(17) . . . . ?
C15 C14 P1 Au1 -161.39(14) . . . . ?
C13 C14 P1 Au1 19.37(19) . . . . ?
C14 P1 C19 C21 -75.01(18) . . . . ?
C22 P1 C19 C21 35.40(19) . . . . ?
Au1 P1 C19 C21 154.36(15) . . . . ?
C14 P1 C19 C20 155.72(15) . . . . ?
C22 P1 C19 C20 -93.88(16) . . . . ?
Au1 P1 C19 C20 25.09(17) . . . . ?
C14 P1 C22 C23 -61.88(16) . . . . ?
C19 P1 C22 C23 -171.73(14) . . . . ?
Au1 P1 C22 C23 67.90(15) . . . . ?
C14 P1 C22 C24 175.54(14) . . . . ?
C19 P1 C22 C24 65.69(16) . . . . ?
Au1 P1 C22 C24 -54.68(15) . . . . ?
O2 B2 C25 C30 -12.2(2) . . . . ?
C6 B2 C25 C30 -129.33(17) . . . . ?
C7 B2 C25 C30 104.58(19) . . . . ?
O2 B2 C25 C26 171.49(17) . . . . ?
C6 B2 C25 C26 54.3(2) . . . . ?
C7 B2 C25 C26 -71.8(2) . . . . ?
C30 C25 C26 C27 0.6(3) . . . . ?
B2 C25 C26 C27 177.01(18) . . . . ?
C30 C25 C26 P2 -177.85(14) . . . . ?
B2 C25 C26 P2 -1.4(3) . . . . ?
C25 C26 C27 C28 -0.6(3) . . . . ?
P2 C26 C27 C28 177.96(17) . . . . ?
C26 C27 C28 C29 0.0(3) . . . . ?
C27 C28 C29 C30 0.5(3) . . . . ?
C28 C29 C30 C25 -0.5(3) . . . . ?
C26 C25 C30 C29 -0.1(3) . . . . ?
B2 C25 C30 C29 -176.82(18) . . . . ?
C27 C26 P2 C31 -41.91(18) . . . . ?
C25 C26 P2 C31 136.59(16) . . . . ?
C27 C26 P2 C34 70.35(17) . . . . ?
C25 C26 P2 C34 -111.14(16) . . . . ?
C27 C26 P2 Au1 -164.03(14) . . . . ?
C25 C26 P2 Au1 14.48(18) . . . . ?
C26 P2 C31 C32 -59.73(16) . . . . ?
C34 P2 C31 C32 -170.51(14) . . . . ?
Au1 P2 C31 C32 67.16(15) . . . . ?
C26 P2 C31 C33 177.59(15) . . . . ?
C34 P2 C31 C33 66.81(17) . . . . ?
Au1 P2 C31 C33 -55.52(17) . . . . ?
C26 P2 C34 C35 -74.02(18) . . . . ?
C31 P2 C34 C35 36.21(19) . . . . ?
Au1 P2 C34 C35 157.16(15) . . . . ?
C26 P2 C34 C36 156.55(16) . . . . ?
C31 P2 C34 C36 -93.22(17) . . . . ?
Au1 P2 C34 C36 27.73(18) . . . . ?
C1S C2S C3S C4S 171.9(13) . . . . ?
C2S C3S C4S C5S 37.9(17) . . . . ?
C3S C4S C5S C6S 70.9(15) . . . . ?
C4T O1T C1T C2T -34(2) . . . . ?
O1T C1T C2T C3T 41(2) . . . . ?
C1T C2T C3T C4T -32(2) . . . . ?
C1T O1T C4T C3T 14(3) . . . . ?
C2T C3T C4T O1T 13(3) . . . . ?
C4U O1U C1U C2U 53.9(18) . . . . ?
O1U C1U C2U C3U -38.8(17) . . . . ?
C1U C2U C3U C4U 8.6(18) . . . . ?
C1U O1U C4U C3U -48(2) . . . . ?
C2U C3U C4U O1U 25(2) . . . . ?
